data_4125161
loop_
_publ_author_name
'Chen, Teng-Hao'
'Wang, Le'
'Trueblood, Jonathan V.'
'Grassian, Vicki H.'
'Cohen, Seth M.'

_publ_section_title
;
 Poly(isophthalic acid)(ethylene oxide) as a Macromolecular Modulator for
 Metal-Organic Polyhedra.
;
_journal_issue 30
_journal_name_full 'Journal of the American Chemical Society'
_journal_page_first 9646
_journal_page_last 9654
_journal_paper_doi 10.1021/jacs.6b04971
_journal_volume 138
_journal_year 2016
_chemical_formula_moiety 'C196 Cu24 O120'
_chemical_formula_sum 'C196 Cu24 O120'
_chemical_formula_weight 5799.16
_space_group_crystal_system triclinic
_space_group_IT_number 2
_space_group_name_Hall '-P 1'
_space_group_name_H-M_alt 'P -1'
_symmetry_Int_Tables_number 2
_symmetry_space_group_name_Hall '-P 1'
_symmetry_space_group_name_H-M 'P -1'
_audit_creation_date 2016-05-06
_audit_creation_method
;
Olex2 1.2
(compiled 2016.02.19 svn.r3266 for OlexSys, GUI svn.r5155)
;
_cell_angle_alpha 118.393(2)
_cell_angle_beta 111.787(2)
_cell_angle_gamma 93.769(2)
_cell_formula_units_Z 1
_cell_length_a 24.3070(19)
_cell_length_b 24.5206(18)
_cell_length_c 25.3072(18)
_cell_measurement_reflns_used 9853
_cell_measurement_temperature 296.15
_cell_measurement_theta_max 23.78
_cell_measurement_theta_min 2.29
_cell_volume 11767.2(16)
_computing_cell_refinement 'SAINT v8.34A (Bruker, 2013)'
_computing_data_collection 'APEX2 v2013.6-2 (Bruker, 2013)'
_computing_data_reduction 'SAINT v8.34A (Bruker, 2013)'
_computing_molecular_graphics 'Olex2 (Dolomanov et al., 2009)'
_computing_publication_material 'Olex2 (Dolomanov et al., 2009)'
_computing_structure_refinement 'olex2.refine (Bourhis et al., 2015)'
_computing_structure_solution 'ShelXS (Sheldrick, 2008)'
_diffrn_ambient_temperature 296.15
_diffrn_detector_area_resol_mean 7.9
_diffrn_detector_type 'CCD Area Detector'
_diffrn_measured_fraction_theta_full 0.9747
_diffrn_measured_fraction_theta_max 0.9747
_diffrn_measurement_device 'Kappa Four-Circle Diffractometer'
_diffrn_measurement_device_type 'Bruker APEX-II CCD'
_diffrn_measurement_method '\f and \w scans'
_diffrn_radiation_type 'Mo K\a'
_diffrn_radiation_wavelength 0.71073
_diffrn_reflns_av_R_equivalents 0.0871
_diffrn_reflns_av_unetI/netI 0.1679
_diffrn_reflns_limit_h_max 27
_diffrn_reflns_limit_h_min -27
_diffrn_reflns_limit_k_max 27
_diffrn_reflns_limit_k_min -27
_diffrn_reflns_limit_l_max 19
_diffrn_reflns_limit_l_min -28
_diffrn_reflns_number 114820
_diffrn_reflns_theta_full 26.0000
_diffrn_reflns_theta_max 23.83
_diffrn_reflns_theta_min 1.03
_exptl_absorpt_coefficient_mu 1.109
_exptl_absorpt_correction_T_max 0.801
_exptl_absorpt_correction_T_min 0.708
_exptl_absorpt_correction_type empirical
_exptl_absorpt_process_details
;
SADABS-2014/5 (Bruker,2014/5) was used for absorption correction.
wR2(int) was 0.1061 before and 0.0682 after correction.
The Ratio of minimum to maximum transmission is 0.7281.
The \l/2 correction factor is 0.00150.
;
_exptl_crystal_colour blue
_exptl_crystal_colour_primary blue
_exptl_crystal_density_diffrn 0.8183
_exptl_crystal_description block
_exptl_crystal_F_000 2841.8721
_exptl_crystal_size_max 0.32
_exptl_crystal_size_mid 0.3
_exptl_crystal_size_min 0.2
_refine_diff_density_max 1.8318
_refine_diff_density_min -0.9934
_refine_diff_density_rms 0.1755
_refine_ls_d_res_high 0.8797
_refine_ls_d_res_low 19.7857
_refine_ls_goodness_of_fit_ref 0.8030
_refine_ls_hydrogen_treatment undef
_refine_ls_matrix_type full
_refine_ls_number_constraints 0
_refine_ls_number_parameters 1530
_refine_ls_number_reflns 35288
_refine_ls_number_restraints 72
_refine_ls_restrained_S_all 0.8021
_refine_ls_R_factor_all 0.1153
_refine_ls_R_factor_gt 0.0603
_refine_ls_shift/su_max 0.0010
_refine_ls_shift/su_mean 0.0000
_refine_ls_structure_factor_coef Fsqd
_refine_ls_weighting_details 'w=1/[\s^2^(Fo^2^)+(0.0999P)^2^] where P=(Fo^2^+2Fc^2^)/3'
_refine_ls_weighting_scheme calc
_refine_ls_wR_factor_gt 0.1582
_refine_ls_wR_factor_ref 0.1721
_reflns_Friedel_coverage 0.0
_reflns_limit_h_max 25
_reflns_limit_h_min -27
_reflns_limit_k_max 24
_reflns_limit_k_min -27
_reflns_limit_l_max 28
_reflns_limit_l_min 0
_reflns_number_gt 16650
_reflns_number_total 35288
_reflns_threshold_expression I>=2u(I)
_cod_data_source_file ja6b04971_si_002.cif
_cod_data_source_block MOP_H
_cod_depositor_comments 'Adding full bibliography for 4125161--4125168.cif.'
_cod_database_code 4125161
_olex2_refinement_description
;
1. Uiso/Uaniso restraints and constraints
Uanis(O01Y) \\sim Ueq, Uanis(Cu02) \\sim Ueq: with sigma of 0.01 and sigma for
terminal atoms of 0.02
Uanis(O03S) \\sim Ueq, Uanis(Cu06) \\sim Ueq: with sigma of 0.01 and sigma for
terminal atoms of 0.02
Uanis(O00J) \\sim Ueq, Uanis(Cu09) \\sim Ueq: with sigma of 0.01 and sigma for
terminal atoms of 0.02
Uanis(C02R) \\sim Ueq, Uanis(O00G) \\sim Ueq, Uanis(O00F) \\sim Ueq,
Uanis(C01R) \\sim Ueq: with sigma of 0.01 and sigma for terminal atoms of 0.02
Uanis(O03S) \\sim Ueq, Uanis(Cu06) \\sim Ueq: with sigma of 0.02 and sigma for
terminal atoms of 0.04
2. Rigid body (RIGU) restrains
 All non-hydrogen atoms
 with sigma for 1-2 distances of 0.004 and sigma for 1-3 distances of 0.004
;
_olex2_submission_special_instructions 'No special instructions were received'

loop_
_space_group_symop_id
_space_group_symop_operation_xyz
1 x,y,z
2 -x,-y,-z

loop_
_atom_site_label
_atom_site_type_symbol
_atom_site_fract_x
_atom_site_fract_y
_atom_site_fract_z
_atom_site_U_iso_or_equiv
_atom_site_adp_type
_atom_site_occupancy
_atom_site_refinement_flags_adp
Cu01 Cu 0.48448(3) 0.73717(3) 0.84426(3) 0.0290(2) Uani 1.000000 U
Cu02 Cu 0.53480(4) 0.38954(4) 0.75776(3) 0.0335(2) Uani 1.000000 U
Cu03 Cu 0.48031(4) 0.81420(4) 0.95808(3) 0.0302(2) Uani 1.000000 U
Cu04 Cu 0.45147(4) 0.64802(4) 0.15703(3) 0.0357(2) Uani 1.000000 U
Cu05 Cu 0.78845(3) 0.59275(4) 0.44640(3) 0.0356(2) Uani 1.000000 U
Cu06 Cu 0.43117(4) 0.84069(4) 0.58448(3) 0.0361(2) Uani 1.000000 U
Cu07 Cu 0.77044(4) 0.82658(4) 0.78660(4) 0.0364(2) Uani 1.000000 U
Cu08 Cu 0.88560(4) 0.62178(4) 0.43099(4) 0.0397(2) Uani 1.000000 U
Cu09 Cu 0.41495(4) 0.95453(4) 0.61048(3) 0.0379(2) Uani 1.000000 U
Cu0A Cu 0.86042(4) 0.93485(4) 0.88205(4) 0.0408(2) Uani 1.000000 U
Cu0B Cu 0.17034(4) 0.51644(4) 0.28737(4) 0.0433(2) Uani 1.000000 U
Cu0C Cu 0.05960(4) 0.51722(4) 0.21369(4) 0.0482(3) Uani 1.000000 U
O00D O 0.39208(18) 0.76318(19) 0.90203(18) 0.0287(10) Uani 1.000000 U
O00E O 0.4204(2) 0.8630(2) 0.66388(19) 0.0377(12) Uani 1.000000 U
O00F O 0.51146(18) 0.68233(18) 0.88025(18) 0.0321(10) Uani 1.000000 U
O00G O 0.49944(18) 0.74547(19) 0.97323(18) 0.0329(11) Uani 1.000000 U
O00H O 0.54168(19) 0.6758(2) 0.19509(18) 0.0384(11) Uani 1.000000 U
O00I O 0.46052(19) 0.87559(18) 0.92989(18) 0.0348(11) Uani 1.000000 U
O00J O 0.3942(2) 1.04550(19) 0.62897(19) 0.0543(14) Uani 1.000000 U
O00K O 0.4742(2) 0.8632(2) 1.0504(2) 0.0460(13) Uani 1.000000 U
O00L O 0.5446(2) 0.47354(19) 0.83420(18) 0.0374(11) Uani 1.000000 U
O00M O 0.75313(19) 0.6270(2) 0.3893(2) 0.0448(12) Uani 1.000000 U
O00N O 0.4719(2) 0.6987(2) 0.30839(18) 0.0393(12) Uani 1.000000 U
O00O O 0.56944(19) 0.79330(19) 0.89273(19) 0.0388(11) Uani 1.000000 U
O00P O 0.5474(2) 0.4402(2) 0.90374(18) 0.0439(12) Uani 1.000000 U
O00Q O 0.39833(19) 0.6897(2) 0.80979(19) 0.0381(11) Uani 1.000000 U
O00R O 0.45501(19) 0.8040(2) 0.82867(19) 0.0340(11) Uani 1.000000 U
O00S O 0.4548(2) 0.72926(19) 0.23481(18) 0.0392(11) Uani 1.000000 U
O00T O 0.7435(2) 0.8464(2) 0.8571(2) 0.0447(12) Uani 1.000000 U
O00U O 0.4411(2) 0.8336(2) 0.50885(19) 0.0472(13) Uani 1.000000 U
O00V O 0.5044(2) 0.9907(2) 0.67157(19) 0.0393(11) Uani 1.000000 U
O00W O 0.4296(2) 0.6864(3) 0.0948(2) 0.0464(14) Uani 1.000000 U
O00X O 0.1717(2) 0.2137(2) 0.1781(2) 0.0462(12) Uani 1.000000 U
O00Y O 0.4025(2) 0.9579(2) 0.68473(19) 0.0427(12) Uani 1.000000 U
O00Z O 0.37432(19) 0.5905(2) 0.2050(2) 0.0420(12) Uani 1.000000 U
O010 O 0.5193(2) 0.8923(2) 0.6453(2) 0.0441(12) Uani 1.000000 U
O011 O 0.92341(19) 0.5921(2) 0.4917(2) 0.0490(13) Uani 1.000000 U
O012 O 0.0448(2) 0.4242(2) 0.1605(2) 0.0483(13) Uani 1.000000 U
O013 O 0.72345(19) 0.8817(2) 0.7643(2) 0.0413(11) Uani 1.000000 U
O014 O 0.3408(2) 0.8083(2) 0.52689(19) 0.0474(13) Uani 1.000000 U
O015 O 0.8119(2) 0.8249(2) 0.7319(2) 0.0511(13) Uani 1.000000 U
O016 O 0.8340(2) 0.6482(2) 0.3722(2) 0.0501(13) Uani 1.000000 U
O017 O 0.8406(2) 0.5631(2) 0.5023(2) 0.0478(12) Uani 1.000000 U
O018 O 0.1484(2) 0.4681(2) 0.64725(19) 0.0442(12) Uani 1.000000 U
O019 O 0.8899(2) 0.9169(2) 0.8154(2) 0.0477(13) Uani 1.000000 U
O01A O 0.5531(2) 0.6383(2) 0.2629(2) 0.0470(12) Uani 1.000000 U
O01B O 0.8246(2) 0.6808(2) 0.52648(19) 0.0484(13) Uani 1.000000 U
O01C O 0.8193(2) 0.9399(2) 0.9371(2) 0.0544(14) Uani 1.000000 U
O01D O 0.4326(2) 0.9329(2) 0.53412(19) 0.0487(13) Uani 1.000000 U
O01E O 0.36258(19) 0.6119(2) 0.1252(2) 0.0429(12) Uani 1.000000 U
O01F O 0.23328(19) 0.4905(2) 0.6345(2) 0.0428(12) Uani 1.000000 U
O01G O 0.1947(2) 0.5250(2) 0.2254(2) 0.0513(13) Uani 1.000000 U
O01H O -0.0306(2) 0.5119(2) 0.1490(2) 0.0557(13) Uani 1.000000 U
O01I O 0.1829(2) 0.6109(2) 0.3375(2) 0.0590(14) Uani 1.000000 U
O01J O 0.57035(19) 0.8542(2) 0.9926(2) 0.0467(12) Uani 1.000000 U
O01K O 0.0962(2) 0.1211(2) 0.0940(2) 0.0505(13) Uani 1.000000 U
O01L O 0.4925(2) 0.6904(3) 0.75160(19) 0.0789(19) Uani 1.000000 U
O01M O 0.9037(2) 0.7084(2) 0.5099(2) 0.0524(13) Uani 1.000000 U
O01N O 0.8023(2) 0.9744(2) 0.8435(2) 0.0552(13) Uani 1.000000 U
O01O O 0.3278(2) 0.9059(2) 0.5462(2) 0.0557(14) Uani 1.000000 U
O01P O 0.9364(2) 1.0220(2) 0.9608(2) 0.0693(15) Uani 1.000000 U
O01Q O 0.9719(2) 0.6502(2) 0.4302(3) 0.0755(17) Uani 1.000000 U
C01R C 0.5245(3) 0.6496(3) 0.9577(3) 0.0257(15) Uani 1.000000 U
O01S O 0.1364(2) 0.4214(2) 0.2233(2) 0.0557(13) Uani 1.000000 U
O01T O 0.1020(2) 0.5279(3) 0.1637(2) 0.0691(16) Uani 1.000000 U
O01U O 0.9605(2) 0.4929(2) 0.7215(2) 0.0564(14) Uani 1.000000 U
C01V C 0.5299(3) 0.5914(3) 0.9150(3) 0.0381(17) Uani 1.000000 U
C01W C 0.4337(3) 0.9028(3) 0.8487(3) 0.0300(16) Uani 1.000000 U
O01X O 0.7033(3) 0.7313(3) 0.7037(2) 0.105(2) Uani 1.000000 U
O01Y O 0.5103(3) 0.4301(2) 0.6950(2) 0.097(2) Uani 1.000000 U
C01Z C 0.4280(3) 0.8874(3) 0.7855(3) 0.0310(16) Uani 1.000000 U
O020 O 0.8649(2) 0.4923(2) 0.6585(2) 0.0580(14) Uani 1.000000 U
O021 O 0.0878(3) 0.6120(2) 0.2753(3) 0.0770(17) Uani 1.000000 U
C022 C 0.4629(3) 0.7386(3) 0.2910(3) 0.0304(16) Uani 1.000000 U
C023 C 0.5407(3) 0.5456(3) 0.9338(3) 0.0308(16) Uani 1.000000 U
O025 O 0.2667(3) 0.5287(3) 0.3489(3) 0.106(2) Uani 1.000000 U
C027 C 0.4138(3) 0.9312(3) 0.7653(3) 0.0295(16) Uani 1.000000 U
C028 C 0.6581(3) 0.8813(3) 0.9801(3) 0.0431(18) Uani 1.000000 U
C029 C 0.4517(3) 0.8574(3) 0.8703(3) 0.0339(17) Uani 1.000000 U
C02A C 0.3697(3) 0.7122(3) 0.8451(3) 0.0299(16) Uani 1.000000 U
C02B C 0.4264(3) 0.9614(3) 0.8909(3) 0.0332(16) Uani 1.000000 U
C02C C 0.5435(3) 0.4808(3) 0.8870(3) 0.0299(16) Uani 1.000000 U
C02E C 0.2218(3) 0.5724(3) 0.7275(3) 0.0361(17) Uani 1.000000 U
C02F C 0.7081(4) 0.9802(3) 0.7782(4) 0.0439(19) Uani 1.000000 U
C02G C 0.6834(3) 0.8682(3) 0.9364(3) 0.0394(17) Uani 1.000000 U
C02H C 0.5739(3) 0.6611(3) 0.2355(3) 0.0369(17) Uani 1.000000 U
C02I C 0.2819(3) 0.6103(3) 0.7541(3) 0.0313(16) Uani 1.000000 U
C02J C 0.4608(3) 0.8031(3) 0.3405(3) 0.0321(16) Uani 1.000000 U
C02K C 0.1829(3) 0.5940(3) 0.7591(3) 0.0440(19) Uani 1.000000 U
C02L C 0.6067(3) 0.9844(3) 0.7201(3) 0.0403(18) Uani 1.000000 U
C02M C 0.1186(3) 0.1822(4) 0.1293(4) 0.0386(17) Uani 1.000000 U
C02N C 0.5382(3) 0.6204(3) 1.0387(3) 0.0418(18) Uani 1.000000 U
C02O C 0.3060(3) 0.6727(3) 0.8147(3) 0.0261(15) Uani 1.000000 U
C02P C 0.0795(3) 0.2196(3) 0.1091(3) 0.0410(18) Uani 1.000000 U
C02Q C 0.8946(3) 0.7848(4) 0.6069(3) 0.054(2) Uani 1.000000 U
C02R C 0.5112(3) 0.6961(3) 0.9351(3) 0.0271(15) Uani 1.000000 U
C02S C 0.5449(3) 0.5587(3) 0.9972(3) 0.0370(17) Uani 1.000000 U
C02T C 0.4069(3) 0.9886(3) 0.8056(3) 0.0347(16) Uani 1.000000 U
C02U C 0.5286(3) 0.6650(3) 1.0194(3) 0.0337(17) Uani 1.000000 U
C02V C 0.6450(4) 0.9485(3) 0.7344(3) 0.0439(19) Uani 1.000000 U
C02W C 0.8967(4) 0.5689(4) 0.5137(3) 0.047(2) Uani 1.000000 U
C02X C 0.4487(3) 0.8685(3) 0.4391(3) 0.0454(19) Uani 1.000000 U
C02Z C 0.9470(3) 0.5132(3) 0.6353(3) 0.0437(18) Uani 1.000000 U
C030 C 0.2733(4) 0.5757(3) 0.1295(3) 0.051(2) Uani 1.000000 U
C031 C 0.4126(3) 0.9159(3) 0.6988(3) 0.0356(17) Uani 1.000000 U
C032 C 0.7795(4) 0.6437(3) 0.3632(3) 0.0402(18) Uani 1.000000 U
O033 O 0.7064(3) 0.5687(3) 0.4543(4) 0.116(3) Uani 1.000000 U
C034 C 0.6757(3) 0.6549(3) 0.3004(3) 0.0378(17) Uani 1.000000 U
C035 C 0.0638(3) 0.3228(4) 0.1326(3) 0.0457(19) Uani 1.000000 U
C036 C 0.8741(3) 0.7197(4) 0.5437(3) 0.0425(19) Uani 1.000000 U
C037 C 0.6396(3) 0.6711(3) 0.2539(3) 0.0387(17) Uani 1.000000 U
C038 C 0.0817(3) 0.3961(4) 0.1757(3) 0.046(2) Uani 1.000000 U
C03A C 0.4655(3) 0.8531(3) 0.3296(3) 0.047(2) Uani 1.000000 U
C03B C 0.8613(4) 0.8660(4) 0.7562(3) 0.047(2) Uani 1.000000 U
C03C C 0.2089(3) 0.6569(4) 0.8188(3) 0.0457(19) Uani 1.000000 U
C03E C 0.3417(3) 0.5947(3) 0.1552(3) 0.0333(16) Uani 1.000000 U
C03F C 0.7713(3) 0.8978(3) 0.9140(3) 0.0372(17) Uani 1.000000 U
C03G C 0.5951(3) 0.8389(3) 0.9544(3) 0.0379(18) Uani 1.000000 U
C03H C 0.7415(3) 0.9081(3) 0.9605(3) 0.0478(19) Uani 1.000000 U
C03I C 0.2685(3) 0.6971(3) 0.8466(3) 0.0367(17) Uani 1.000000 U
C03J C 0.5374(3) 0.9543(4) 0.6761(3) 0.0372(17) Uani 1.000000 U
C03K C 0.2490(3) 0.5588(3) 0.1635(3) 0.0469(19) Uani 1.000000 U
C03L C 0.9080(3) 0.5299(3) 0.5909(3) 0.0438(19) Uani 1.000000 U
C03M C 0.4134(3) 1.0052(3) 0.8704(3) 0.0417(18) Uani 1.000000 U
C03N C 0.7473(4) 0.9418(4) 0.7966(4) 0.0436(19) Uani 1.000000 U
C03O C 0.4542(3) 0.8102(3) 0.3957(3) 0.0369(17) Uani 1.000000 U
C03P C 0.2452(3) 0.8100(4) 0.4608(4) 0.053(2) Uani 1.000000 U
C03Q C 0.0213(4) 0.1862(3) 0.0511(3) 0.053(2) Uani 1.000000 U
O03S O 0.4477(3) 0.7488(3) 0.5640(4) 0.133(3) Uani 1.000000 U
C03T C 0.8904(3) 0.8548(3) 0.7097(3) 0.0463(19) Uani 1.000000 U
C03U C 0.6309(4) 1.0537(4) 0.7492(4) 0.058(2) Uani 1.000000 U
C03W C 0.9337(3) 0.5480(3) 0.5589(3) 0.048(2) Uani 1.000000 U
C03Y C 0.1995(3) 0.5050(3) 0.6648(3) 0.0357(17) Uani 1.000000 U
C040 C 0.7399(4) 0.6625(3) 0.3156(3) 0.054(2) Uani 1.000000 U
C041 C 1.0073(3) 0.5122(4) 0.6452(4) 0.060(2) Uani 1.000000 U
C042 C 0.8643(3) 0.7948(3) 0.6471(3) 0.0389(18) Uani 1.000000 U
C043 C 0.9218(4) 0.4980(3) 0.6747(3) 0.0456(19) Uani 1.000000 U
C044 C 0.1433(4) 0.6388(4) 0.3223(4) 0.065(2) Uani 1.000000 U
C045 C 0.1010(3) 0.2857(3) 0.1493(3) 0.0419(18) Uani 1.000000 U
C046 C 0.6892(3) 0.9320(4) 1.0488(3) 0.065(2) Uani 1.000000 U
C047 C 0.2237(4) 0.7426(4) 0.4209(3) 0.051(2) Uani 1.000000 U
C048 C 0.0039(4) 0.2903(4) 0.0740(4) 0.059(2) Uani 1.000000 U
C049 C 0.4527(4) 0.9216(3) 0.4303(3) 0.061(2) Uani 1.000000 U
C04A C 0.9957(4) 0.5486(4) 0.5684(3) 0.072(3) Uani 1.000000 U
C04C C 1.0308(3) 0.5299(4) 0.6100(4) 0.066(2) Uani 1.000000 U
C04D C 0.3101(4) 0.8457(4) 0.5167(3) 0.050(2) Uani 1.000000 U
C04E C 0.4598(4) 0.9117(4) 0.3743(4) 0.070(3) Uani 1.000000 U
C04F C 0.1848(4) 0.5462(4) 0.1420(4) 0.069(2) Uani 1.000000 U
C04G C 0.1573(4) 0.5318(3) 0.1801(4) 0.048(2) Uani 1.000000 U
C04H C -0.0151(4) 0.2233(4) 0.0355(3) 0.060(2) Uani 1.000000 U
C04I C 0.4400(3) 0.8796(4) 0.4997(3) 0.0434(19) Uani 1.000000 U
C04K C 0.7355(4) 1.0470(3) 0.8084(4) 0.059(2) Uani 1.000000 U
C04M C 0.1633(4) 0.7113(4) 0.3665(4) 0.067(2) Uani 1.000000 U
C04N C 0.6644(4) 0.6953(4) 0.2250(4) 0.073(3) Uani 1.000000 U
C04O C 0.6957(4) 1.0830(4) 0.7934(4) 0.070(2) Uani 1.000000 U
C04P C 0.7753(4) 0.9605(4) 1.0302(4) 0.075(3) Uani 1.000000 U
C04Q C 0.2360(4) 0.5760(4) 0.0723(4) 0.075(3) Uani 1.000000 U
C04S C 0.1446(4) 0.5461(4) 0.0848(4) 0.081(3) Uani 1.000000 U
C04X C 0.9427(3) 0.9041(4) 0.7311(4) 0.061(2) Uani 1.000000 U
C04Y C 0.7307(5) 0.7047(5) 0.2424(5) 0.102(3) Uani 1.000000 U
C04Z C 0.9462(4) 0.8325(4) 0.6250(4) 0.077(3) Uani 1.000000 U
C052 C 0.1711(4) 0.5634(5) 0.0514(5) 0.107(4) Uani 1.000000 U
C054 C 0.7671(4) 0.6865(5) 0.2868(4) 0.087(3) Uani 1.000000 U
C055 C 0.9691(4) 0.8934(4) 0.6875(4) 0.084(3) Uani 1.000000 U
C056 C 0.7471(4) 0.9714(4) 1.0721(4) 0.079(3) Uani 1.000000 U
C057 C 0.2071(5) 0.8482(4) 0.4481(5) 0.117(4) Uani 1.000000 U
C058 C 0.1241(5) 0.7433(5) 0.3479(6) 0.122(4) Uani 1.000000 U
C05I C 0.1446(5) 0.8113(6) 0.3875(6) 0.139(5) Uani 1.000000 U
C1 C 0.5028(5) 0.8559(4) 1.0923(4) 0.086(3) Uani 1.000000 U
C2 C 0.3886(5) 0.7046(5) 0.0904(4) 0.091(3) Uani 1.000000 U

loop_
_atom_site_aniso_label
_atom_site_aniso_U_11
_atom_site_aniso_U_22
_atom_site_aniso_U_33
_atom_site_aniso_U_12
_atom_site_aniso_U_13
_atom_site_aniso_U_23
Cu01 0.0400(5) 0.0224(5) 0.0234(4) 0.0064(4) 0.0180(4) 0.0093(4)
Cu02 0.0544(6) 0.0338(5) 0.0282(4) 0.0231(4) 0.0249(4) 0.0220(4)
Cu03 0.0430(5) 0.0259(5) 0.0229(4) 0.0093(4) 0.0194(4) 0.0110(4)
Cu04 0.0575(6) 0.0334(5) 0.0259(4) 0.0199(4) 0.0214(4) 0.0202(4)
Cu05 0.0269(5) 0.0456(6) 0.0282(4) 0.0045(4) 0.0108(4) 0.0177(4)
Cu06 0.0668(6) 0.0223(5) 0.0267(4) 0.0193(4) 0.0247(4) 0.0153(4)
Cu07 0.0364(5) 0.0235(5) 0.0369(4) 0.0048(4) 0.0160(4) 0.0088(4)
Cu08 0.0286(5) 0.0510(6) 0.0327(4) 0.0051(4) 0.0133(4) 0.0193(4)
Cu09 0.0695(6) 0.0238(5) 0.0307(4) 0.0216(5) 0.0271(4) 0.0178(4)
Cu0A 0.0413(5) 0.0245(5) 0.0387(4) 0.0012(4) 0.0181(4) 0.0058(4)
Cu0B 0.0331(5) 0.0404(6) 0.0486(5) 0.0046(4) 0.0032(4) 0.0309(5)
Cu0C 0.0360(5) 0.0469(6) 0.0515(5) 0.0066(5) 0.0024(4) 0.0333(5)
O00D 0.037(3) 0.018(3) 0.017(2) 0.002(2) 0.011(2) 0.003(2)
O00E 0.074(3) 0.029(3) 0.029(2) 0.025(3) 0.036(2) 0.019(2)
O00F 0.047(3) 0.030(3) 0.030(2) 0.016(2) 0.0234(19) 0.0191(19)
O00G 0.050(3) 0.017(3) 0.026(2) 0.013(2) 0.0179(19) 0.0066(19)
O00H 0.052(3) 0.041(3) 0.030(2) 0.021(2) 0.019(2) 0.024(2)
O00I 0.057(3) 0.026(3) 0.028(2) 0.006(2) 0.022(2) 0.018(2)
O00J 0.109(4) 0.009(3) 0.036(2) 0.010(3) 0.030(3) 0.010(2)
O00K 0.061(4) 0.045(3) 0.021(2) 0.006(3) 0.019(2) 0.012(2)
O00L 0.071(3) 0.027(3) 0.031(2) 0.028(2) 0.031(2) 0.020(2)
O00M 0.033(3) 0.065(4) 0.039(2) 0.014(3) 0.013(2) 0.033(3)
O00N 0.072(3) 0.031(3) 0.026(2) 0.024(3) 0.031(2) 0.016(2)
O00O 0.044(3) 0.021(3) 0.033(2) -0.005(2) 0.021(2) 0.001(2)
O00P 0.087(4) 0.027(3) 0.030(2) 0.030(3) 0.031(2) 0.019(2)
O00Q 0.036(3) 0.032(3) 0.037(2) 0.002(2) 0.016(2) 0.014(2)
O00R 0.054(3) 0.023(3) 0.031(2) 0.016(2) 0.024(2) 0.015(2)
O00S 0.065(3) 0.034(3) 0.025(2) 0.022(2) 0.023(2) 0.018(2)
O00T 0.048(3) 0.030(3) 0.041(3) -0.001(2) 0.027(2) 0.005(3)
O00U 0.102(4) 0.020(3) 0.035(2) 0.030(3) 0.045(3) 0.014(2)
O00V 0.059(3) 0.037(3) 0.045(3) 0.028(3) 0.031(3) 0.031(3)
O00W 0.058(4) 0.065(4) 0.049(3) 0.041(3) 0.031(3) 0.045(3)
O00X 0.045(3) 0.014(3) 0.048(3) 0.001(2) 0.010(3) 0.004(2)
O00Y 0.081(4) 0.025(3) 0.041(2) 0.025(3) 0.040(3) 0.020(2)
O00Z 0.045(3) 0.056(3) 0.046(3) 0.021(3) 0.026(2) 0.037(3)
O010 0.067(4) 0.024(3) 0.048(3) 0.022(3) 0.030(3) 0.020(3)
O011 0.028(3) 0.075(4) 0.040(3) 0.009(3) 0.012(2) 0.032(3)
O012 0.044(3) 0.044(3) 0.050(3) 0.017(3) 0.008(3) 0.030(3)
O013 0.035(3) 0.027(3) 0.056(3) 0.013(2) 0.015(2) 0.022(3)
O014 0.060(3) 0.023(3) 0.036(2) 0.010(3) 0.007(2) 0.012(2)
O015 0.054(4) 0.044(3) 0.040(3) 0.003(3) 0.024(3) 0.012(3)
O016 0.043(3) 0.059(4) 0.046(3) 0.008(3) 0.016(3) 0.030(3)
O017 0.039(3) 0.057(3) 0.044(3) 0.012(3) 0.011(3) 0.031(3)
O018 0.026(3) 0.050(3) 0.035(2) 0.001(3) 0.010(2) 0.012(3)
O019 0.057(3) 0.035(3) 0.037(3) 0.000(3) 0.024(3) 0.008(3)
O01A 0.052(3) 0.061(3) 0.052(3) 0.028(3) 0.032(3) 0.039(3)
O01B 0.040(3) 0.056(3) 0.025(2) -0.001(3) 0.018(2) 0.004(2)
O01C 0.047(3) 0.033(3) 0.052(3) -0.019(3) 0.029(3) -0.000(3)
O01D 0.111(4) 0.021(3) 0.027(2) 0.026(3) 0.042(3) 0.012(2)
O01E 0.048(3) 0.051(3) 0.048(3) 0.010(2) 0.022(2) 0.040(3)
O01F 0.028(3) 0.043(3) 0.043(3) 0.006(2) 0.020(2) 0.011(2)
O01G 0.039(3) 0.070(4) 0.052(3) 0.014(3) 0.011(2) 0.046(3)
O01H 0.044(3) 0.064(4) 0.057(3) 0.019(3) 0.009(3) 0.041(3)
O01I 0.048(3) 0.032(3) 0.065(3) 0.003(3) -0.000(3) 0.025(3)
O01J 0.044(3) 0.047(3) 0.044(3) 0.008(3) 0.032(3) 0.013(3)
O01K 0.044(3) 0.036(3) 0.044(3) -0.001(3) 0.007(2) 0.013(3)
O01L 0.058(4) 0.104(5) 0.021(2) 0.037(3) 0.016(2) -0.003(3)
O01M 0.049(3) 0.053(3) 0.051(3) 0.009(3) 0.035(3) 0.017(3)
O01N 0.053(4) 0.035(3) 0.070(3) 0.014(3) 0.030(3) 0.022(3)
O01O 0.070(4) 0.017(3) 0.057(3) 0.012(3) 0.017(3) 0.013(3)
O01P 0.056(4) 0.025(3) 0.086(4) -0.015(3) 0.020(3) 0.015(3)
O01Q 0.078(4) 0.071(4) 0.089(4) 0.013(3) 0.068(3) 0.030(3)
C01R 0.036(4) 0.011(3) 0.027(3) 0.009(3) 0.019(3) 0.005(2)
O01S 0.051(4) 0.033(3) 0.067(3) 0.006(3) 0.011(3) 0.029(3)
O01T 0.034(3) 0.111(5) 0.087(4) 0.011(3) 0.015(3) 0.080(4)
O01U 0.053(3) 0.068(4) 0.047(3) 0.021(3) 0.008(3) 0.041(3)
C01V 0.046(5) 0.035(5) 0.039(4) 0.014(4) 0.020(4) 0.023(4)
C01W 0.044(4) 0.031(4) 0.027(3) 0.007(3) 0.022(3) 0.020(3)
O01X 0.122(5) 0.053(4) 0.041(3) -0.060(4) -0.024(3) 0.014(3)
O01Y 0.166(6) 0.064(4) 0.037(3) -0.011(4) 0.010(3) 0.043(3)
C01Z 0.040(4) 0.020(4) 0.031(3) 0.000(3) 0.015(3) 0.014(3)
O020 0.042(3) 0.091(4) 0.069(3) 0.028(3) 0.018(3) 0.067(3)
O021 0.057(4) 0.028(3) 0.080(4) -0.001(3) -0.014(3) 0.020(3)
C022 0.040(4) 0.031(4) 0.031(4) 0.012(3) 0.017(3) 0.024(4)
C023 0.042(4) 0.025(4) 0.032(3) 0.015(3) 0.024(3) 0.014(3)
O025 0.078(4) 0.177(7) 0.069(4) 0.081(5) 0.019(3) 0.077(4)
C027 0.051(4) 0.019(4) 0.028(3) 0.011(3) 0.025(3) 0.014(3)
C028 0.042(5) 0.038(5) 0.041(4) 0.004(4) 0.024(4) 0.014(4)
C029 0.035(4) 0.041(5) 0.027(4) -0.004(4) 0.015(3) 0.021(4)
C02A 0.034(4) 0.032(5) 0.037(4) 0.006(4) 0.022(4) 0.025(4)
C02B 0.053(5) 0.021(4) 0.036(3) 0.015(4) 0.032(4) 0.014(3)
C02C 0.038(4) 0.024(4) 0.029(3) 0.013(3) 0.020(3) 0.012(3)
C02E 0.037(4) 0.035(5) 0.034(4) 0.006(4) 0.008(4) 0.023(4)
C02F 0.052(5) 0.039(5) 0.062(5) 0.033(4) 0.039(4) 0.030(4)
C02G 0.034(4) 0.038(5) 0.052(4) 0.008(4) 0.027(4) 0.023(4)
C02H 0.046(5) 0.037(5) 0.024(3) 0.014(4) 0.016(4) 0.013(4)
C02I 0.036(4) 0.034(4) 0.031(4) 0.009(4) 0.012(3) 0.024(4)
C02J 0.060(5) 0.016(4) 0.019(3) 0.016(3) 0.020(3) 0.007(3)
C02K 0.056(5) 0.053(5) 0.038(4) 0.030(4) 0.033(4) 0.025(4)
C02L 0.055(5) 0.034(5) 0.040(4) 0.007(4) 0.029(4) 0.020(4)
C02M 0.023(4) 0.026(5) 0.049(4) -0.002(4) 0.015(4) 0.010(4)
C02N 0.040(4) 0.045(5) 0.023(3) 0.007(4) 0.010(3) 0.010(4)
C02O 0.037(4) 0.022(4) 0.021(3) 0.007(3) 0.014(3) 0.014(3)
C02P 0.049(5) 0.027(5) 0.036(4) 0.002(4) 0.014(4) 0.014(4)
C02Q 0.043(5) 0.050(5) 0.028(4) -0.013(4) 0.007(4) 0.003(4)
C02R 0.027(4) 0.022(4) 0.029(3) -0.006(3) 0.012(2) 0.013(3)
C02S 0.031(4) 0.040(5) 0.024(3) 0.002(3) 0.012(3) 0.007(3)
C02T 0.042(4) 0.021(4) 0.037(4) 0.007(3) 0.024(3) 0.009(3)
C02U 0.028(4) 0.050(5) 0.028(3) 0.006(3) 0.012(3) 0.026(4)
C02V 0.068(6) 0.053(5) 0.056(4) 0.051(5) 0.050(5) 0.041(4)
C02W 0.042(5) 0.058(6) 0.020(3) 0.010(4) 0.008(4) 0.011(4)
C02X 0.077(6) 0.037(5) 0.036(4) 0.017(4) 0.030(4) 0.026(4)
C02Z 0.047(5) 0.044(5) 0.040(4) 0.013(4) 0.024(4) 0.020(4)
C030 0.060(6) 0.048(5) 0.041(4) -0.007(4) 0.015(4) 0.029(4)
C031 0.040(4) 0.028(5) 0.027(3) -0.003(4) 0.005(3) 0.016(4)
C032 0.041(5) 0.042(5) 0.019(3) -0.006(4) 0.007(4) 0.011(3)
O033 0.094(5) 0.091(5) 0.236(8) 0.044(4) 0.131(6) 0.096(5)
C034 0.025(4) 0.028(4) 0.035(4) 0.005(3) 0.005(3) 0.007(3)
C035 0.038(5) 0.043(5) 0.050(4) 0.002(4) 0.015(4) 0.027(4)
C036 0.015(4) 0.060(6) 0.023(4) -0.012(4) -0.001(3) 0.011(4)
C037 0.038(5) 0.032(5) 0.034(4) 0.007(4) 0.011(4) 0.014(4)
C038 0.029(5) 0.046(6) 0.043(4) -0.013(4) 0.002(4) 0.025(4)
C03A 0.087(6) 0.029(5) 0.038(4) 0.018(4) 0.034(4) 0.023(4)
C03B 0.063(6) 0.033(5) 0.034(4) 0.018(5) 0.019(4) 0.013(4)
C03C 0.056(5) 0.044(5) 0.043(4) 0.023(4) 0.019(4) 0.029(4)
C03E 0.039(5) 0.035(4) 0.037(4) 0.020(4) 0.016(4) 0.028(4)
C03F 0.037(5) 0.030(5) 0.027(4) 0.009(4) 0.016(4) 0.003(4)
C03G 0.049(5) 0.017(4) 0.034(4) -0.006(4) 0.026(4) 0.001(4)
C03H 0.049(5) 0.040(5) 0.041(4) 0.016(4) 0.021(4) 0.011(4)
C03I 0.040(5) 0.050(5) 0.044(4) 0.025(4) 0.023(4) 0.038(4)
C03J 0.050(5) 0.041(5) 0.025(4) 0.015(4) 0.018(4) 0.020(4)
C03K 0.033(5) 0.033(5) 0.054(4) -0.011(4) 0.011(4) 0.019(4)
C03L 0.053(5) 0.036(5) 0.030(4) 0.008(4) 0.006(4) 0.019(4)
C03M 0.048(5) 0.032(5) 0.045(4) 0.011(4) 0.026(4) 0.018(4)
C03N 0.036(5) 0.033(6) 0.064(5) 0.007(4) 0.028(4) 0.024(5)
C03O 0.050(5) 0.042(5) 0.032(3) 0.029(4) 0.028(3) 0.020(4)
C03P 0.054(5) 0.029(5) 0.056(5) 0.013(4) 0.007(4) 0.021(4)
C03Q 0.059(5) 0.043(5) 0.041(4) 0.017(4) 0.010(4) 0.022(4)
O03S 0.174(6) 0.055(4) 0.280(7) 0.074(4) 0.174(5) 0.109(4)
C03T 0.042(5) 0.044(5) 0.048(4) 0.010(4) 0.024(4) 0.018(4)
C03U 0.058(6) 0.041(6) 0.080(5) 0.002(5) 0.038(5) 0.033(5)
C03W 0.046(5) 0.064(6) 0.027(4) 0.028(4) 0.012(4) 0.022(4)
C03Y 0.030(5) 0.038(5) 0.023(3) 0.008(4) -0.002(3) 0.016(4)
C040 0.063(6) 0.050(5) 0.044(4) 0.008(4) 0.021(4) 0.026(4)
C041 0.040(5) 0.076(6) 0.055(5) 0.028(4) 0.028(4) 0.023(5)
C042 0.042(4) 0.045(5) 0.025(3) 0.025(4) 0.019(3) 0.012(4)
C043 0.044(5) 0.039(5) 0.043(4) 0.010(4) 0.014(4) 0.020(4)
C044 0.063(7) 0.041(6) 0.060(5) -0.018(5) 0.006(5) 0.025(5)
C045 0.043(5) 0.038(5) 0.052(4) 0.009(4) 0.026(4) 0.027(4)
C046 0.040(5) 0.049(6) 0.041(4) -0.021(4) 0.010(4) -0.011(4)
C047 0.055(5) 0.036(5) 0.041(4) 0.010(4) 0.010(4) 0.014(4)
C048 0.059(6) 0.050(6) 0.052(5) 0.004(5) 0.017(4) 0.026(5)
C049 0.107(7) 0.042(5) 0.040(4) 0.011(5) 0.039(5) 0.023(4)
C04A 0.048(5) 0.130(8) 0.042(4) 0.042(5) 0.019(4) 0.049(5)
C04C 0.054(6) 0.100(7) 0.060(5) 0.047(5) 0.033(5) 0.045(5)
C04D 0.067(6) 0.042(6) 0.029(4) 0.015(5) 0.014(4) 0.017(4)
C04E 0.136(8) 0.041(5) 0.050(4) 0.025(5) 0.053(5) 0.029(4)
C04F 0.055(6) 0.071(6) 0.071(5) -0.009(5) 0.008(5) 0.051(5)
C04G 0.031(5) 0.039(5) 0.058(5) -0.010(4) 0.004(4) 0.030(4)
C04H 0.053(5) 0.051(6) 0.041(4) -0.003(5) 0.004(4) 0.015(5)
C04I 0.064(5) 0.033(5) 0.018(3) 0.008(4) 0.020(4) 0.003(4)
C04K 0.071(6) 0.024(5) 0.103(6) 0.026(4) 0.057(5) 0.035(5)
C04M 0.066(6) 0.028(6) 0.090(6) 0.007(5) 0.015(5) 0.036(5)
C04N 0.065(6) 0.108(8) 0.072(5) 0.035(6) 0.032(5) 0.064(6)
C04O 0.077(7) 0.035(5) 0.115(7) 0.020(5) 0.058(6) 0.042(5)
C04P 0.064(6) 0.045(6) 0.052(5) -0.019(5) 0.025(5) -0.012(4)
C04Q 0.055(6) 0.103(7) 0.078(6) 0.013(5) 0.008(5) 0.074(6)
C04S 0.064(6) 0.113(8) 0.073(5) -0.005(5) 0.002(5) 0.082(6)
C04X 0.040(5) 0.066(6) 0.059(5) 0.000(5) 0.031(4) 0.017(5)
C04Y 0.097(8) 0.147(10) 0.100(7) 0.029(7) 0.034(6) 0.101(8)
C04Z 0.069(6) 0.073(7) 0.049(5) -0.019(5) 0.030(5) 0.008(5)
C052 0.045(6) 0.173(11) 0.101(7) -0.000(6) -0.000(5) 0.103(8)
C054 0.053(6) 0.155(10) 0.088(6) 0.023(6) 0.030(5) 0.094(7)
C055 0.075(6) 0.075(7) 0.052(5) -0.019(5) 0.035(5) -0.001(5)
C056 0.074(7) 0.072(7) 0.050(5) -0.002(5) 0.046(5) -0.005(5)
C057 0.102(9) 0.040(6) 0.135(9) 0.026(6) 0.001(7) 0.036(6)
C058 0.093(8) 0.026(7) 0.162(10) 0.026(6) 0.008(7) 0.029(7)
C05I 0.093(9) 0.096(10) 0.138(10) 0.041(8) -0.006(8) 0.043(9)
C1 0.102(8) 0.066(7) 0.064(6) 0.015(6) 0.034(6) 0.021(6)
C2 0.108(9) 0.093(9) 0.054(5) -0.001(7) 0.029(6) 0.037(6)

loop_
_atom_type_symbol
_atom_type_scat_dispersion_real
_atom_type_scat_dispersion_imag
_atom_type_scat_Cromer_Mann_a1
_atom_type_scat_Cromer_Mann_a2
_atom_type_scat_Cromer_Mann_a3
_atom_type_scat_Cromer_Mann_a4
_atom_type_scat_Cromer_Mann_b1
_atom_type_scat_Cromer_Mann_b2
_atom_type_scat_Cromer_Mann_b3
_atom_type_scat_Cromer_Mann_b4
_atom_type_scat_Cromer_Mann_c
_atom_type_scat_source
_atom_type_scat_dispersion_source
C 0.00347 0.00161 2.31000 1.02000 1.58860 0.86500 20.84390 10.20750 0.56870 51.65120 0.215599998832 'International Tables Volume C Table 6.1.1.4 (pp. 500-502)' 'Henke, Gullikson and Davis, At. Data and Nucl. Data Tables, 1993, 54, 2'
Cu 0.34125 1.28947 13.33800 7.16760 5.61580 1.67350 3.58280 0.24700 11.39660 64.81260 1.19099998474 'International Tables Volume C Table 6.1.1.4 (pp. 500-502)' 'Henke, Gullikson and Davis, At. Data and Nucl. Data Tables, 1993, 54, 2'
O 0.01158 0.00611 3.04850 2.28680 1.54630 0.86700 13.27710 5.70110 0.32390 32.90890 0.250800013542 'International Tables Volume C Table 6.1.1.4 (pp. 500-502)' 'Henke, Gullikson and Davis, At. Data and Nucl. Data Tables, 1993, 54, 2'

loop_
_geom_angle_atom_site_label_1
_geom_angle_atom_site_label_2
_geom_angle_atom_site_label_3
_geom_angle
_geom_angle_site_symmetry_1
_geom_angle_site_symmetry_3
O00F Cu01 Cu03 86.88(11) . .
O00O Cu01 Cu03 84.11(12) . .
O00O Cu01 O00F 90.96(17) . .
O00Q Cu01 Cu03 86.27(12) . .
O00Q Cu01 O00F 88.08(16) . .
O00Q Cu01 O00O 170.37(16) . .
O00R Cu01 Cu03 79.03(11) . .
O00R Cu01 O00F 165.83(16) . .
O00R Cu01 O00O 89.04(17) . .
O00R Cu01 O00Q 89.57(17) . .
O01L Cu01 Cu03 169.38(17) . .
O01L Cu01 O00F 102.10(18) . .
O01L Cu01 O00O 90.01(18) . .
O01L Cu01 O00Q 99.56(18) . .
O01L Cu01 O00R 92.07(19) . .
O00L Cu02 Cu04 83.05(11) . 2_666
O00N Cu02 Cu04 87.92(11) 2_666 2_666
O00N Cu02 O00L 170.91(15) 2_666 .
O00Z Cu02 Cu04 84.86(11) 2_666 2_666
O00Z Cu02 O00L 89.85(18) 2_666 .
O00Z Cu02 O00N 88.33(18) 2_666 2_666
O01A Cu02 Cu04 79.90(12) 2_666 2_666
O01A Cu02 O00L 88.63(18) 2_666 .
O01A Cu02 O00N 90.78(18) 2_666 2_666
O01A Cu02 O00Z 164.75(17) 2_666 2_666
O01Y Cu02 Cu04 168.04(18) . 2_666
O01Y Cu02 O00L 88.56(18) . .
O01Y Cu02 O00N 100.52(18) . 2_666
O01Y Cu02 O00Z 103.7(2) . 2_666
O01Y Cu02 O01A 91.4(2) . 2_666
O00D Cu03 Cu01 81.73(11) . .
O00G Cu03 Cu01 82.00(11) . .
O00G Cu03 O00D 89.85(16) . .
O00I Cu03 Cu01 89.70(11) . .
O00I Cu03 O00D 88.48(16) . .
O00I Cu03 O00G 171.70(16) . .
O00K Cu03 Cu01 171.06(13) . .
O00K Cu03 O00D 94.92(16) . .
O00K Cu03 O00G 89.73(17) . .
O00K Cu03 O00I 98.52(17) . .
O01J Cu03 Cu01 83.99(12) . .
O01J Cu03 O00D 165.54(16) . .
O01J Cu03 O00G 90.38(18) . .
O01J Cu03 O00I 89.21(18) . .
O01J Cu03 O00K 99.54(17) . .
O00H Cu04 Cu02 88.36(11) . 2_666
O00P Cu04 Cu02 85.08(11) 2_666 2_666
O00P Cu04 O00H 87.85(18) 2_666 .
O00S Cu04 Cu02 80.09(11) . 2_666
O00S Cu04 O00H 90.63(17) . .
O00S Cu04 O00P 165.12(15) . 2_666
O00W Cu04 Cu02 169.78(14) . 2_666
O00W Cu04 O00H 98.39(18) . .
O00W Cu04 O00P 102.75(17) . 2_666
O00W Cu04 O00S 92.11(17) . .
O01E Cu04 Cu02 83.00(11) . 2_666
O01E Cu04 O00H 170.92(16) . .
O01E Cu04 O00P 88.66(19) . 2_666
O01E Cu04 O00S 90.60(18) . .
O01E Cu04 O00W 90.55(18) . .
O00M Cu05 Cu08 80.77(13) . .
O017 Cu05 Cu08 86.63(14) . .
O017 Cu05 O00M 167.40(19) . .
O01B Cu05 Cu08 84.30(13) . .
O01B Cu05 O00M 90.06(18) . .
O01B Cu05 O017 88.42(18) . .
O01F Cu05 Cu08 84.64(13) 2_666 .
O01F Cu05 O00M 88.58(18) 2_666 .
O01F Cu05 O017 90.51(18) 2_666 .
O01F Cu05 O01B 168.94(18) 2_666 .
O033 Cu05 Cu08 177.1(2) . .
O033 Cu05 O00M 96.6(2) . .
O033 Cu05 O017 96.0(2) . .
O033 Cu05 O01B 96.9(2) . .
O033 Cu05 O01F 94.1(2) . 2_666
O00E Cu06 Cu09 84.02(13) . .
O00U Cu06 Cu09 85.89(13) . .
O00U Cu06 O00E 169.88(18) . .
O010 Cu06 Cu09 83.39(13) . .
O010 Cu06 O00E 88.28(17) . .
O010 Cu06 O00U 89.73(18) . .
O014 Cu06 Cu09 83.60(13) . .
O014 Cu06 O00E 91.33(18) . .
O014 Cu06 O00U 88.37(19) . .
O014 Cu06 O010 166.95(19) . .
O03S Cu06 Cu09 178.01(17) . .
O03S Cu06 O00E 96.8(2) . .
O03S Cu06 O00U 93.3(2) . .
O03S Cu06 O010 94.8(2) . .
O03S Cu06 O014 98.2(2) . .
O00T Cu07 Cu0A 84.03(13) . .
O00X Cu07 Cu0A 84.11(13) 2_666 .
O00X Cu07 O00T 89.62(18) 2_666 .
O013 Cu07 Cu0A 85.87(14) . .
O013 Cu07 O00T 88.57(18) . .
O013 Cu07 O00X 169.95(19) . 2_666
O015 Cu07 Cu0A 83.43(15) . .
O015 Cu07 O00T 167.45(19) . .
O015 Cu07 O00X 89.34(19) . 2_666
O015 Cu07 O013 90.28(18) . .
O01X Cu07 Cu0A 173.3(2) . .
O01X Cu07 O00T 100.9(2) . .
O01X Cu07 O00X 91.4(2) . 2_666
O01X Cu07 O013 98.6(2) . .
O01X Cu07 O015 91.6(2) . .
O011 Cu08 Cu05 81.71(14) . .
O016 Cu08 Cu05 87.58(14) . .
O016 Cu08 O011 169.3(2) . .
O018 Cu08 Cu05 84.55(13) 2_666 .
O018 Cu08 O011 90.48(18) 2_666 .
O018 Cu08 O016 88.77(18) 2_666 .
O01M Cu08 Cu05 83.98(13) . .
O01M Cu08 O011 89.58(19) . .
O01M Cu08 O016 89.02(19) . .
O01M Cu08 O018 168.40(19) . 2_666
O01Q Cu08 Cu05 173.62(14) . .
O01Q Cu08 O011 93.4(2) . .
O01Q Cu08 O016 97.2(2) . .
O01Q Cu08 O018 99.71(18) . 2_666
O01Q Cu08 O01M 91.87(18) . .
O00J Cu09 Cu06 175.75(14) . .
O00V Cu09 Cu06 85.86(13) . .
O00V Cu09 O00J 98.17(18) . .
O00Y Cu09 Cu06 84.19(12) . .
O00Y Cu09 O00J 94.57(16) . .
O00Y Cu09 O00V 88.07(17) . .
O01D Cu09 Cu06 82.55(13) . .
O01D Cu09 O00J 98.78(17) . .
O01D Cu09 O00V 89.31(18) . .
O01D Cu09 O00Y 166.63(18) . .
O01O Cu09 Cu06 85.60(14) . .
O01O Cu09 O00J 90.38(19) . .
O01O Cu09 O00V 171.45(19) . .
O01O Cu09 O00Y 91.57(19) . .
O01O Cu09 O01D 89.08(19) . .
O019 Cu0A Cu07 85.78(13) . .
O01C Cu0A Cu07 84.76(13) . .
O01C Cu0A O019 170.52(19) . .
O01K Cu0A Cu07 84.59(14) 2_666 .
O01K Cu0A O019 90.69(19) 2_666 .
O01K Cu0A O01C 88.9(2) 2_666 .
O01N Cu0A Cu07 83.51(15) . .
O01N Cu0A O019 88.93(19) . .
O01N Cu0A O01C 89.5(2) . .
O01N Cu0A O01K 168.1(2) . 2_666
O01P Cu0A Cu07 178.16(14) . .
O01P Cu0A O019 93.72(19) . .
O01P Cu0A O01C 95.76(19) . .
O01P Cu0A O01K 93.65(19) . 2_666
O01P Cu0A O01N 98.3(2) . .
O01G Cu0B Cu0C 85.42(13) . .
O01I Cu0B Cu0C 81.38(15) . .
O01I Cu0B O01G 88.8(2) . .
O01S Cu0B Cu0C 84.04(14) . .
O01S Cu0B O01G 90.50(19) . .
O01S Cu0B O01I 165.4(2) . .
O020 Cu0B Cu0C 86.85(14) 2_666 .
O020 Cu0B O01G 172.27(19) 2_666 .
O020 Cu0B O01I 90.2(2) 2_666 .
O020 Cu0B O01S 88.5(2) 2_666 .
O025 Cu0B Cu0C 171.58(19) . .
O025 Cu0B O01G 89.3(2) . .
O025 Cu0B O01I 92.0(2) . .
O025 Cu0B O01S 102.6(2) . .
O025 Cu0B O020 98.4(2) . 2_666
O012 Cu0C Cu0B 83.60(14) . .
O01H Cu0C Cu0B 176.34(13) . .
O01H Cu0C O012 92.95(19) . .
O01T Cu0C Cu0B 82.71(14) . .
O01T Cu0C O012 89.4(2) . .
O01T Cu0C O01H 96.06(18) . .
O01U Cu0C Cu0B 82.11(13) 2_666 .
O01U Cu0C O012 89.29(19) 2_666 .
O01U Cu0C O01H 99.11(18) 2_666 .
O01U Cu0C O01T 164.8(2) 2_666 .
O021 Cu0C Cu0B 87.60(16) . .
O021 Cu0C O012 171.2(2) . .
O021 Cu0C O01H 95.8(2) . .
O021 Cu0C O01T 88.5(2) . .
O021 Cu0C O01U 90.4(2) . 2_666
C02A O00D Cu03 125.3(4) . .
C031 O00E Cu06 123.0(4) . .
C02R O00F Cu01 118.5(4) . .
C02R O00G Cu03 125.7(3) . .
C02H O00H Cu04 119.1(4) . .
C029 O00I Cu03 116.4(4) . .
C1 O00K Cu03 118.4(6) . .
C02C O00L Cu02 123.4(4) . .
C032 O00M Cu05 125.3(4) . .
C022 O00N Cu02 119.5(4) . 2_666
C03G O00O Cu01 123.9(4) . .
C02C O00P Cu04 121.1(4) . 2_666
C02A O00Q Cu01 119.9(4) . .
C029 O00R Cu01 128.4(4) . .
C022 O00S Cu04 126.5(4) . .
C03F O00T Cu07 121.0(4) . .
C04I O00U Cu06 120.3(4) . .
C03J O00V Cu09 120.9(4) . .
C2 O00W Cu04 114.6(6) . .
C02M O00X Cu07 123.2(4) . 2_666
C031 O00Y Cu09 120.7(4) . .
C03E O00Z Cu02 121.8(4) . 2_666
C03J O010 Cu06 122.5(4) . .
C02W O011 Cu08 126.5(4) . .
C038 O012 Cu0C 123.9(4) . .
C03N O013 Cu07 120.8(4) . .
C04D O014 Cu06 121.2(5) . .
C03B O015 Cu07 122.5(4) . .
C032 O016 Cu08 117.7(4) . .
C02W O017 Cu05 119.6(4) . .
C03Y O018 Cu08 121.5(4) . 2_666
C03B O019 Cu0A 120.8(5) . .
C02H O01A Cu02 127.2(4) . 2_666
C036 O01B Cu05 123.3(4) . .
C03F O01C Cu0A 121.6(4) . .
C04I O01D Cu09 123.1(4) . .
C03E O01E Cu04 124.1(4) . .
C03Y O01F Cu05 123.1(4) . 2_666
C04G O01G Cu0B 120.6(5) . .
C044 O01I Cu0B 125.3(5) . .
C03G O01J Cu03 121.8(4) . .
C02M O01K Cu0A 121.9(4) . 2_666
C036 O01M Cu08 122.7(4) . .
C03N O01N Cu0A 122.4(5) . .
C04D O01O Cu09 120.6(5) . .
C02R C01R C01V 119.0(5) . .
C02U C01R C01V 121.4(6) . .
C02U C01R C02R 119.6(5) . .
C038 O01S Cu0B 120.8(5) . .
C04G O01T Cu0C 122.8(4) . .
C043 O01U Cu0C 123.5(5) . 2_666
C023 C01V C01R 120.5(5) . .
C029 C01W C01Z 117.9(5) . .
C02B C01W C01Z 120.1(5) . .
C02B C01W C029 121.8(5) . .
C027 C01Z C01W 118.9(5) . .
C043 O020 Cu0B 120.5(4) . 2_666
C044 O021 Cu0C 118.4(5) . .
O00S C022 O00N 125.7(6) . .
C02J C022 O00N 117.8(5) . .
C02J C022 O00S 116.6(5) . .
C02C C023 C01V 121.5(5) . .
C02S C023 C01V 120.6(5) . .
C02S C023 C02C 117.7(5) . .
C02T C027 C01Z 122.1(5) . .
C031 C027 C01Z 118.0(5) . .
C031 C027 C02T 119.6(5) . .
C03G C028 C02G 119.0(6) . .
C046 C028 C02G 123.1(6) . .
C046 C028 C03G 117.9(6) . .
O00R C029 O00I 125.6(6) . .
C01W C029 O00I 115.7(6) . .
C01W C029 O00R 118.6(5) . .
O00Q C02A O00D 125.4(6) . .
C02O C02A O00D 119.4(6) . .
C02O C02A O00Q 115.2(6) . .
C03M C02B C01W 120.2(5) . .
O00P C02C O00L 126.1(5) . .
C023 C02C O00L 115.2(5) . .
C023 C02C O00P 118.6(5) . .
C02K C02E C02I 122.3(6) . .
C03Y C02E C02I 117.6(6) . .
C03Y C02E C02K 120.1(6) . .
C03N C02F C02V 117.5(7) . .
C04K C02F C02V 123.4(7) . .
C04K C02F C03N 119.0(7) . .
C03H C02G C028 118.5(6) . .
O01A C02H O00H 124.4(6) . .
C037 C02H O00H 118.9(6) . .
C037 C02H O01A 116.7(6) . .
C02O C02I C02E 119.7(6) . .
C03A C02J C022 118.7(5) . .
C03O C02J C022 118.6(5) . .
C03O C02J C03A 122.7(6) . .
C03C C02K C02E 115.6(6) . .
C03J C02L C02V 121.6(7) . .
C03U C02L C02V 121.8(7) . .
C03U C02L C03J 116.5(7) . .
O01K C02M O00X 125.8(7) . .
C02P C02M O00X 117.1(6) . .
C02P C02M O01K 117.1(6) . .
C02U C02N C02S 122.6(5) . .
C02I C02O C02A 120.8(6) . .
C03I C02O C02A 119.2(6) . .
C03I C02O C02I 120.0(6) . .
C03Q C02P C02M 119.5(6) . .
C045 C02P C02M 117.8(6) . .
C045 C02P C03Q 122.7(7) . .
C042 C02Q C036 118.8(6) . .
C04Z C02Q C036 117.7(6) . .
C04Z C02Q C042 123.4(6) . .
O00G C02R O00F 126.3(5) . .
C01R C02R O00F 117.9(5) . .
C01R C02R O00G 115.8(5) . .
C02N C02S C023 115.5(6) . .
C03M C02T C027 119.5(6) . .
C02N C02U C01R 119.4(6) . .
C02L C02V C02F 118.5(7) . .
O017 C02W O011 125.4(6) . .
C03W C02W O011 118.3(7) . .
C03W C02W O017 116.3(7) . .
C049 C02X C03O 121.5(6) . .
C04I C02X C03O 121.4(6) . .
C04I C02X C049 117.0(6) . .
C041 C02Z C03L 123.1(6) . .
C043 C02Z C03L 117.6(6) . .
C043 C02Z C041 119.2(6) . .
C03K C030 C03E 118.9(6) . .
C04Q C030 C03E 118.4(6) . .
C04Q C030 C03K 122.7(7) . .
O00Y C031 O00E 127.1(5) . .
C027 C031 O00E 117.5(5) . .
C027 C031 O00Y 115.3(6) . .
O016 C032 O00M 128.4(6) . .
C040 C032 O00M 115.1(7) . .
C040 C032 O016 116.5(6) . .
C040 C034 C037 117.3(6) . .
C045 C035 C038 123.4(6) . .
C048 C035 C038 116.7(7) . .
C048 C035 C045 119.7(7) . .
O01M C036 O01B 125.0(6) . .
C02Q C036 O01B 115.2(6) . .
C02Q C036 O01M 119.6(6) . .
C034 C037 C02H 118.2(6) . .
C04N C037 C02H 118.8(6) . .
C04N C037 C034 122.9(6) . .
O01S C038 O012 127.5(7) . .
C035 C038 O012 119.4(6) . .
C035 C038 O01S 113.1(7) . .
C04E C03A C02J 117.7(6) . .
O019 C03B O015 127.3(7) . .
C03T C03B O015 116.3(6) . .
C03T C03B O019 116.4(7) . .
C03I C03C C02K 124.0(6) . .
O01E C03E O00Z 125.2(6) . .
C030 C03E O00Z 117.1(6) . .
C030 C03E O01E 117.7(5) . .
O01C C03F O00T 128.5(6) . .
C03H C03F O00T 114.3(6) . .
C03H C03F O01C 117.3(6) . .
O01J C03G O00O 125.5(6) . .
C028 C03G O00O 115.6(6) . .
C028 C03G O01J 118.6(5) . .
C03F C03H C02G 121.3(6) . .
C04P C03H C02G 120.7(6) . .
C04P C03H C03F 118.0(7) . .
C03C C03I C02O 118.2(6) . .
O010 C03J O00V 127.2(6) . .
C02L C03J O00V 118.6(7) . .
C02L C03J O010 114.1(6) . .
C04F C03K C030 118.2(6) . .
C03W C03L C02Z 116.5(6) . .
C02T C03M C02B 119.1(6) . .
O01N C03N O013 127.1(7) . .
C02F C03N O013 117.5(7) . .
C02F C03N O01N 115.4(7) . .
C02X C03O C02J 118.4(6) . .
C04D C03P C047 121.9(7) . .
C057 C03P C047 121.1(7) . .
C057 C03P C04D 116.9(7) . .
C04H C03Q C02P 117.7(7) . .
C042 C03T C03B 117.4(6) . .
C04X C03T C03B 119.2(6) . .
C04X C03T C042 123.3(6) . .
C04O C03U C02L 116.7(7) . .
C03L C03W C02W 119.8(6) . .
C04A C03W C02W 118.0(7) . .
C04A C03W C03L 122.2(6) . .
O01F C03Y O018 126.2(6) . .
C02E C03Y O018 116.3(6) . .
C02E C03Y O01F 117.6(6) . .
C034 C040 C032 118.9(6) . .
C054 C040 C032 119.4(7) . .
C054 C040 C034 121.7(6) . .
C04C C041 C02Z 118.0(7) . .
C03T C042 C02Q 115.7(6) . .
O020 C043 O01U 126.8(6) . .
C02Z C043 O01U 116.4(7) . .
C02Z C043 O020 116.8(6) . .
O021 C044 O01I 127.2(7) . .
C04M C044 O01I 116.2(7) . .
C04M C044 O021 116.6(8) . .
C035 C045 C02P 119.1(6) . .
C056 C046 C028 117.6(7) . .
C04M C047 C03P 119.8(7) . .
C04H C048 C035 118.1(7) . .
C04E C049 C02X 117.5(6) . .
C04C C04A C03W 119.2(7) . .
C04A C04C C041 121.0(7) . .
O01O C04D O014 128.4(7) . .
C03P C04D O014 113.4(7) . .
C03P C04D O01O 118.2(7) . .
C049 C04E C03A 122.1(6) . .
C04G C04F C03K 119.7(6) . .
C04S C04F C03K 121.8(7) . .
C04S C04F C04G 118.5(7) . .
O01T C04G O01G 128.1(7) . .
C04F C04G O01G 114.8(7) . .
C04F C04G O01T 117.1(6) . .
C048 C04H C03Q 122.7(7) . .
O01D C04I O00U 127.9(5) . .
C02X C04I O00U 115.5(6) . .
C02X C04I O01D 116.6(6) . .
C04O C04K C02F 117.3(7) . .
C047 C04M C044 118.2(7) . .
C058 C04M C044 117.7(8) . .
C058 C04M C047 123.8(8) . .
C04Y C04N C037 119.3(7) . .
C04K C04O C03U 122.2(7) . .
C056 C04P C03H 118.0(7) . .
C052 C04Q C030 118.2(7) . .
C052 C04S C04F 118.2(8) . .
C055 C04X C03T 118.8(7) . .
C054 C04Y C04N 118.6(7) . .
C055 C04Z C02Q 118.5(7) . .
C04S C052 C04Q 120.6(7) . .
C04Y C054 C040 120.1(8) . .
C04Z C055 C04X 120.1(7) . .
C04P C056 C046 122.0(7) . .
C05I C057 C03P 115.8(8) . .
C05I C058 C04M 117.4(9) . .
C058 C05I C057 122.0(9) . .

loop_
_geom_bond_atom_site_label_1
_geom_bond_atom_site_label_2
_geom_bond_distance
_geom_bond_site_symmetry_2
Cu01 Cu03 2.6349(9) .
Cu01 O00F 1.976(4) .
Cu01 O00O 1.950(4) .
Cu01 O00Q 1.965(4) .
Cu01 O00R 1.977(4) .
Cu01 O01L 2.160(4) .
Cu02 Cu04 2.6467(9) 2_666
Cu02 O00L 1.961(4) .
Cu02 O00N 1.953(4) 2_666
Cu02 O00Z 1.970(4) 2_666
Cu02 O01A 1.986(4) 2_666
Cu02 O01Y 2.177(4) .
Cu03 O00D 1.969(4) .
Cu03 O00G 1.947(4) .
Cu03 O00I 1.967(4) .
Cu03 O00K 2.129(4) .
Cu03 O01J 1.999(4) .
Cu04 O00H 1.952(4) .
Cu04 O00P 1.980(4) 2_666
Cu04 O00S 1.995(4) .
Cu04 O00W 2.122(4) .
Cu04 O01E 1.970(4) .
Cu05 Cu08 2.6386(11) .
Cu05 O00M 1.965(4) .
Cu05 O017 1.975(4) .
Cu05 O01B 1.952(4) .
Cu05 O01F 1.928(4) 2_666
Cu05 O033 2.150(5) .
Cu06 Cu09 2.6405(10) .
Cu06 O00E 1.941(4) .
Cu06 O00U 1.946(4) .
Cu06 O010 1.976(5) .
Cu06 O014 1.969(5) .
Cu06 O03S 2.160(5) .
Cu07 Cu0A 2.6234(11) .
Cu07 O00T 1.983(4) .
Cu07 O00X 1.961(4) 2_666
Cu07 O013 1.974(4) .
Cu07 O015 1.978(4) .
Cu07 O01X 2.195(5) .
Cu08 O011 1.959(4) .
Cu08 O016 1.961(4) .
Cu08 O018 1.964(4) 2_666
Cu08 O01M 1.971(4) .
Cu08 O01Q 2.177(5) .
Cu09 O00J 2.186(4) .
Cu09 O00V 1.963(4) .
Cu09 O00Y 1.976(4) .
Cu09 O01D 1.968(4) .
Cu09 O01O 1.954(5) .
Cu0A O019 1.946(4) .
Cu0A O01C 1.960(4) .
Cu0A O01K 1.968(5) 2_666
Cu0A O01N 1.986(5) .
Cu0A O01P 2.156(4) .
Cu0B Cu0C 2.6528(11) .
Cu0B O01G 1.960(4) .
Cu0B O01I 1.972(5) .
Cu0B O01S 1.976(5) .
Cu0B O020 1.944(5) 2_666
Cu0B O025 2.181(5) .
Cu0C O012 1.939(5) .
Cu0C O01H 2.144(4) .
Cu0C O01T 1.994(5) .
Cu0C O01U 1.990(4) 2_666
Cu0C O021 1.962(5) .
O00D C02A 1.244(7) .
O00E C031 1.250(7) .
O00F C02R 1.267(6) .
O00G C02R 1.271(7) .
O00H C02H 1.258(7) .
O00I C029 1.274(6) .
O00K C1 1.136(9) .
O00L C02C 1.273(6) .
O00M C032 1.247(7) .
O00N C022 1.252(6) .
O00O C03G 1.266(6) .
O00P C02C 1.249(6) .
O00Q C02A 1.277(7) .
O00R C029 1.265(7) .
O00S C022 1.261(6) .
O00T C03F 1.248(7) .
O00U C04I 1.253(7) .
O00V C03J 1.256(7) .
O00W C2 1.107(11) .
O00X C02M 1.252(7) .
O00Y C031 1.252(7) .
O00Z C03E 1.272(6) .
O010 C03J 1.283(7) .
O011 C02W 1.256(8) .
O012 C038 1.227(8) .
O013 C03N 1.253(8) .
O014 C04D 1.279(8) .
O015 C03B 1.243(8) .
O016 C032 1.244(8) .
O017 C02W 1.267(8) .
O018 C03Y 1.273(7) .
O019 C03B 1.273(7) .
O01A C02H 1.280(7) .
O01B C036 1.270(7) .
O01C C03F 1.237(7) .
O01D C04I 1.250(7) .
O01E C03E 1.253(6) .
O01F C03Y 1.277(7) .
O01G C04G 1.262(7) .
O01I C044 1.269(9) .
O01J C03G 1.246(6) .
O01K C02M 1.262(7) .
O01M C036 1.258(7) .
O01N C03N 1.270(8) .
O01O C04D 1.246(8) .
C01R C01V 1.372(8) .
C01R C02R 1.504(8) .
C01R C02U 1.382(7) .
O01S C038 1.263(7) .
O01T C04G 1.233(8) .
O01U C043 1.277(7) .
C01V C023 1.417(8) .
C01W C01Z 1.403(7) .
C01W C029 1.483(8) .
C01W C02B 1.397(8) .
C01Z C027 1.405(7) .
O020 C043 1.266(8) .
O021 C044 1.271(9) .
C022 C02J 1.499(8) .
C023 C02C 1.488(8) .
C023 C02S 1.440(7) .
C027 C02T 1.358(8) .
C027 C031 1.530(7) .
C028 C02G 1.376(8) .
C028 C03G 1.504(9) .
C028 C046 1.409(8) .
C02A C02O 1.463(8) .
C02B C03M 1.406(8) .
C02E C02I 1.393(8) .
C02E C02K 1.428(8) .
C02E C03Y 1.515(9) .
C02F C02V 1.397(9) .
C02F C03N 1.489(9) .
C02F C04K 1.413(9) .
C02G C03H 1.391(9) .
C02H C037 1.455(9) .
C02I C02O 1.421(8) .
C02J C03A 1.386(8) .
C02J C03O 1.395(7) .
C02K C03C 1.418(9) .
C02L C02V 1.388(8) .
C02L C03J 1.512(9) .
C02L C03U 1.461(9) .
C02M C02P 1.487(9) .
C02N C02S 1.437(9) .
C02N C02U 1.396(8) .
C02O C03I 1.414(8) .
C02P C03Q 1.409(9) .
C02P C045 1.363(9) .
C02Q C036 1.493(9) .
C02Q C042 1.408(8) .
C02Q C04Z 1.421(9) .
C02T C03M 1.429(8) .
C02W C03W 1.494(9) .
C02X C03O 1.380(8) .
C02X C049 1.423(9) .
C02X C04I 1.525(8) .
C02Z C03L 1.423(8) .
C02Z C041 1.396(9) .
C02Z C043 1.512(9) .
C030 C03E 1.487(9) .
C030 C03K 1.397(8) .
C030 C04Q 1.397(9) .
C032 C040 1.521(9) .
C034 C037 1.427(8) .
C034 C040 1.437(9) .
C035 C038 1.512(10) .
C035 C045 1.421(9) .
C035 C048 1.441(9) .
C037 C04N 1.396(9) .
C03A C04E 1.401(9) .
C03B C03T 1.514(9) .
C03C C03I 1.400(9) .
C03F C03H 1.534(9) .
C03H C04P 1.438(9) .
C03K C04F 1.405(9) .
C03L C03W 1.388(9) .
C03P C047 1.390(9) .
C03P C04D 1.497(9) .
C03P C057 1.420(10) .
C03Q C04H 1.398(10) .
C03T C042 1.411(8) .
C03T C04X 1.428(9) .
C03U C04O 1.424(10) .
C03W C04A 1.432(9) .
C040 C054 1.423(9) .
C041 C04C 1.423(10) .
C044 C04M 1.495(10) .
C046 C056 1.386(10) .
C047 C04M 1.408(10) .
C048 C04H 1.382(10) .
C049 C04E 1.398(8) .
C04A C04C 1.375(9) .
C04F C04G 1.508(10) .
C04F C04S 1.413(9) .
C04K C04O 1.419(10) .
C04M C058 1.366(11) .
C04N C04Y 1.473(11) .
C04P C056 1.400(9) .
C04Q C052 1.423(11) .
C04S C052 1.422(11) .
C04X C055 1.403(9) .
C04Y C054 1.427(11) .
C04Z C055 1.426(10) .
C057 C05I 1.499(13) .
C058 C05I 1.401(13) .

loop_
_restr_u_iso_atom_site_label
_restr_u_iso_weight_param
Cu02 0.0100
Cu06 0.0200
Cu06 0.0100
Cu09 0.0100
O00F 0.0100
O00G 0.0100
O00J 0.0200
C01R 0.0100
O01Y 0.0200
C02R 0.0100
O03S 0.0400
O03S 0.0200
